data_2015448
loop_
_publ_author_name
'Lin, Wen-Qing'
'Ming, Xin'
'Eickmeier, Henning'
'Seela, Frank'

_publ_section_title
;
 7-Deaza-2,8-diazaadenosine
;
_journal_coeditor_code JZ3014
_journal_issue 7
_journal_name_full 'Acta Crystallographica Section C'
_journal_page_first o379
_journal_page_last o381
_journal_paper_doi 10.1107/S010827010601818X
_journal_volume 62
_journal_year 2006
_chemical_formula_iupac 'C9 H12 N6 O4'
_chemical_formula_moiety 'C9 H12 N6 O4'
_chemical_formula_sum 'C9 H12 N6 O4'
_chemical_formula_weight 268.25
_chemical_name_common
;
7-Deaza-2,8-diazaadenosine
;
_chemical_name_systematic
;
4-amino-7-(\b-D-ribofuranosyl)-7H-pyrazolo[3,4-d][1,2,3]triazine
;
_space_group_IT_number 154
_symmetry_cell_setting trigonal
_symmetry_space_group_name_Hall 'P 32 2"'
_symmetry_space_group_name_H-M 'P 32 2 1'
_atom_sites_solution_hydrogens geom
_atom_sites_solution_primary direct
_atom_sites_solution_secondary difmap
_audit_creation_method SHELXL97
_cell_angle_alpha 90.00
_cell_angle_beta 90.00
_cell_angle_gamma 120.00
_cell_formula_units_Z 6
_cell_length_a 9.7859(7)
_cell_length_b 9.7859(7)
_cell_length_c 20.3813(14)
_cell_measurement_reflns_used 40
_cell_measurement_temperature 293(2)
_cell_measurement_theta_max 12.33
_cell_measurement_theta_min 4.79
_cell_volume 1690.3(2)
_computing_cell_refinement XSCANS
_computing_data_collection 'XSCANS (Siemens, 1996)'
_computing_data_reduction 'SHELXTL (Sheldrick, 1997)'
_computing_molecular_graphics SHELXTL
_computing_publication_material 'SHELXTL and PLATON (Spek, 2003)'
_computing_structure_refinement SHELXTL
_computing_structure_solution SHELXTL
_diffrn_ambient_temperature 293(2)
_diffrn_measured_fraction_theta_full 1.000
_diffrn_measured_fraction_theta_max 1.000
_diffrn_measurement_device_type 'Siemens P4'
_diffrn_measurement_method 2\q/\w
_diffrn_radiation_monochromator graphite
_diffrn_radiation_source 'fine-focus sealed tube'
_diffrn_radiation_type MoK\a
_diffrn_radiation_wavelength 0.71073
_diffrn_reflns_av_R_equivalents 0.0454
_diffrn_reflns_av_sigmaI/netI 0.0365
_diffrn_reflns_limit_h_max 13
_diffrn_reflns_limit_h_min -1
_diffrn_reflns_limit_k_max 1
_diffrn_reflns_limit_k_min -13
_diffrn_reflns_limit_l_max 1
_diffrn_reflns_limit_l_min -28
_diffrn_reflns_number 4386
_diffrn_reflns_theta_full 30.00
_diffrn_reflns_theta_max 30.00
_diffrn_reflns_theta_min 2.40
_diffrn_standards_decay_% 0
_diffrn_standards_interval_count 97
_diffrn_standards_number 3
_exptl_absorpt_coefficient_mu 0.127
_exptl_absorpt_correction_type none
_exptl_crystal_colour colourless
_exptl_crystal_density_diffrn 1.581
_exptl_crystal_density_method 'not measured'
_exptl_crystal_description 'transparent block'
_exptl_crystal_F_000 840
_exptl_crystal_size_max 0.3
_exptl_crystal_size_mid 0.2
_exptl_crystal_size_min 0.2
_refine_diff_density_max 0.593
_refine_diff_density_min -0.304
_refine_ls_extinction_method none
_refine_ls_goodness_of_fit_ref 1.011
_refine_ls_hydrogen_treatment constr
_refine_ls_matrix_type full
_refine_ls_number_parameters 175
_refine_ls_number_reflns 1910
_refine_ls_number_restraints 0
_refine_ls_restrained_S_all 1.011
_refine_ls_R_factor_all 0.0546
_refine_ls_R_factor_gt 0.0443
_refine_ls_shift/su_max 0.000
_refine_ls_shift/su_mean 0.000
_refine_ls_structure_factor_coef Fsqd
_refine_ls_weighting_details 'calc w = 1/[\s^2^(Fo^2^)+(0.0781P)^2^+0.1318P] where P=(Fo^2^+2Fc^2^)/3'
_refine_ls_weighting_scheme calc
_refine_ls_wR_factor_gt 0.1185
_refine_ls_wR_factor_ref 0.1253
_reflns_number_gt 1587
_reflns_number_total 1910
_reflns_threshold_expression I>2\s(I)
_cod_data_source_file jz3014.cif
_cod_data_source_block I
_cod_depositor_comments
;
The following automatic conversions were performed:
'_symmetry_cell_setting' value 'Trigonal' changed to 'trigonal' according
to '/home/saulius/struct/CIF-dictionaries/cif_core.dic' dictionary named
'cif_core.dic' version 2.4.1 from 2010-06-29.

Automatic conversion script
Id: cif_fix_enum 1527 2010-12-29 10:47:43Z saulius 

The following automatic conversions were performed:

'_symmetry_cell_setting' value 'Trigonal' changed to 'trigonal'
according to /home/saulius/struct/CIF-dictionaries/cif_core.dic
dictionary named 'cif_core.dic' version 2.4.1 from 2010-06-29.

Automatic conversion script
Id: cif_fix_values 1715 2011-07-08 13:25:40Z adriana 
;
_cod_database_code 2015448
_cod_database_fobs_code 2015448

loop_
_symmetry_equiv_pos_as_xyz
'x, y, z'
'-y, x-y, z+2/3'
'-x+y, -x, z+1/3'
'y, x, -z'
'x-y, -y, -z+1/3'
'-x, -x+y, -z+2/3'

loop_
_atom_site_type_symbol
_atom_site_label
_atom_site_fract_x
_atom_site_fract_y
_atom_site_fract_z
_atom_site_U_iso_or_equiv
_atom_site_adp_type
_atom_site_calc_flag
_atom_site_refinement_flags
_atom_site_occupancy
N N1 1.0451(3) 0.9361(3) 0.09555(11) 0.0388(5) Uani d . 1
N N2 1.0616(3) 0.8124(3) 0.10549(11) 0.0397(5) Uani d . 1
N N3 0.9454(3) 0.6640(3) 0.10555(10) 0.0356(5) Uani d . 1
C C4 0.8019(3) 0.6471(3) 0.09600(11) 0.0272(4) Uani d . 1
C C5 0.7669(3) 0.7672(3) 0.08898(10) 0.0283(5) Uani d . 1
C C6 0.9003(3) 0.9211(3) 0.08776(11) 0.0325(5) Uani d . 1
N N6 0.8940(3) 1.0518(3) 0.07817(13) 0.0475(6) Uani d . 1
H H6A 0.9797 1.1417 0.0771 0.057 Uiso calc R 1
H H6B 0.8044 1.0467 0.0731 0.057 Uiso calc R 1
C C7 0.6010(3) 0.6887(3) 0.07929(13) 0.0336(5) Uani d . 1
H H7 0.5429 0.7392 0.0733 0.040 Uiso calc R 1
N N8 0.5403(2) 0.5336(2) 0.07985(11) 0.0317(4) Uani d . 1
N N9 0.6642(2) 0.5079(2) 0.09112(9) 0.0284(4) Uani d . 1
C C1' 0.6525(3) 0.3562(3) 0.08146(11) 0.0272(4) Uani d . 1
H H1' 0.7386 0.3543 0.1052 0.033 Uiso calc R 1
C C2' 0.4964(3) 0.2146(3) 0.10230(11) 0.0277(4) Uani d . 1
H H2' 0.4086 0.2323 0.0922 0.033 Uiso calc R 1
O O2' 0.5005(2) 0.1873(2) 0.17016(8) 0.0363(4) Uani d . 1
H H2'1 0.4259 0.1876 0.1884 0.054 Uiso calc R 1
C C3' 0.4894(3) 0.0831(3) 0.05859(11) 0.0297(5) Uani d . 1
H H3' 0.3801 0.0038 0.0483 0.036 Uiso calc R 1
O O3' 0.5711(2) 0.0125(2) 0.08815(9) 0.0369(4) Uani d . 1
H H3'1 0.5139 -0.0526 0.1154 0.055 Uiso calc R 1
C C4' 0.5790(3) 0.1704(3) -0.00325(11) 0.0304(4) Uani d . 1
H H4' 0.6529 0.1343 -0.0151 0.036 Uiso calc R 1
C C5' 0.4767(4) 0.1513(4) -0.06224(13) 0.0431(6) Uani d . 1
H H5'A 0.5432 0.2202 -0.0970 0.052 Uiso calc R 1
H H5'B 0.4297 0.0436 -0.0780 0.052 Uiso calc R 1
O O5' 0.3560(3) 0.1854(3) -0.04965(13) 0.0544(6) Uani d . 1
H H5'1 0.3842 0.2757 -0.0615 0.082 Uiso calc R 1
O O4' 0.6682(2) 0.3363(2) 0.01341(8) 0.0385(4) Uani d . 1

loop_
_atom_site_aniso_label
_atom_site_aniso_U_11
_atom_site_aniso_U_22
_atom_site_aniso_U_33
_atom_site_aniso_U_12
_atom_site_aniso_U_13
_atom_site_aniso_U_23
N1 0.0299(10) 0.0306(11) 0.0475(11) 0.0089(9) -0.0064(9) -0.0012(9)
N2 0.0297(11) 0.0387(12) 0.0484(12) 0.0153(10) -0.0051(9) -0.0008(10)
N3 0.0295(10) 0.0350(11) 0.0437(10) 0.0171(9) -0.0050(8) -0.0020(9)
C4 0.0277(11) 0.0254(10) 0.0285(9) 0.0133(9) -0.0017(8) -0.0002(8)
C5 0.0303(11) 0.0237(10) 0.0311(10) 0.0136(9) -0.0057(8) -0.0033(8)
C6 0.0345(12) 0.0265(11) 0.0335(10) 0.0128(10) -0.0052(9) -0.0004(9)
N6 0.0432(14) 0.0234(10) 0.0711(16) 0.0130(10) -0.0076(12) 0.0047(10)
C7 0.0309(12) 0.0272(11) 0.0466(12) 0.0174(10) -0.0070(10) -0.0046(10)
N8 0.0263(10) 0.0269(10) 0.0452(11) 0.0157(8) -0.0034(8) -0.0023(8)
N9 0.0271(10) 0.0236(9) 0.0361(9) 0.0140(8) -0.0015(8) 0.0005(7)
C1' 0.0269(10) 0.0235(10) 0.0319(9) 0.0132(8) 0.0030(8) 0.0024(8)
C2' 0.0277(11) 0.0239(10) 0.0347(10) 0.0153(9) 0.0067(8) 0.0049(8)
O2' 0.0444(10) 0.0391(10) 0.0341(8) 0.0275(8) 0.0127(7) 0.0082(7)
C3' 0.0289(11) 0.0220(10) 0.0388(11) 0.0131(9) 0.0035(9) 0.0007(9)
O3' 0.0454(11) 0.0309(9) 0.0451(9) 0.0271(8) 0.0113(8) 0.0101(8)
C4' 0.0308(11) 0.0254(10) 0.0357(10) 0.0146(9) 0.0043(9) -0.0006(8)
C5' 0.0400(14) 0.0459(16) 0.0402(12) 0.0190(13) -0.0020(11) 0.0016(11)
O5' 0.0359(10) 0.0464(13) 0.0774(15) 0.0179(10) -0.0043(10) 0.0102(11)
O4' 0.0459(11) 0.0245(8) 0.0337(8) 0.0090(8) 0.0122(7) 0.0032(6)

loop_
_atom_type_symbol
_atom_type_description
_atom_type_scat_dispersion_real
_atom_type_scat_dispersion_imag
_atom_type_scat_source
C C 0.0033 0.0000 'International Tables Vol C Tables 4.2.6.8 and 6.1.1.4'
H H 0.0000 0.0000 'International Tables Vol C Tables 4.2.6.8 and 6.1.1.4'
N N 0.0061 0.0000 'International Tables Vol C Tables 4.2.6.8 and 6.1.1.4'
O O 0.0106 0.0000 'International Tables Vol C Tables 4.2.6.8 and 6.1.1.4'

loop_
_geom_angle_atom_site_label_1
_geom_angle_atom_site_label_2
_geom_angle_atom_site_label_3
_geom_angle
_geom_angle_publ_flag
N2 N1 C6 121.3(2) yes
N1 N2 N3 125.2(2) yes
N2 N3 C4 114.0(2) yes
N3 C4 N9 125.9(2) yes
N3 C4 C5 126.7(2) no
N9 C4 C5 107.5(2) no
C4 C5 C6 114.6(2) no
C4 C5 C7 104.8(2) no
C6 C5 C7 140.3(2) no
N6 C6 N1 117.5(3) no
N6 C6 C5 124.5(3) no
N1 C6 C5 118.0(2) no
C6 N6 H6A 120.0 no
C6 N6 H6B 120.0 no
H6A N6 H6B 120.0 no
N8 C7 C5 110.8(2) no
N8 C7 H7 124.6 no
C5 C7 H7 124.6 no
C7 N8 N9 106.2(2) no
C4 N9 N8 110.7(2) yes
C4 N9 C1' 124.7(2) yes
N8 N9 C1' 122.7(2) yes
O4' C1' N9 108.42(18) yes
O4' C1' C2' 105.99(18) no
N9 C1' C2' 115.19(19) yes
O4' C1' H1' 109.0 no
N9 C1' H1' 109.0 no
C2' C1' H1' 109.0 no
O2' C2' C1' 109.6(2) no
O2' C2' C3' 113.76(18) no
C1' C2' C3' 101.81(17) no
O2' C2' H2' 110.5 no
C1' C2' H2' 110.5 no
C3' C2' H2' 110.5 no
C2' O2' H2'1 109.5 no
O3' C3' C4' 108.34(19) no
O3' C3' C2' 111.06(19) no
C4' C3' C2' 103.74(18) no
O3' C3' H3' 111.1 no
C4' C3' H3' 111.1 no
C2' C3' H3' 111.1 no
C3' O3' H3'1 109.5 no
O4' C4' C5' 108.4(2) no
O4' C4' C3' 106.76(17) no
C5' C4' C3' 115.2(2) no
O4' C4' H4' 108.8 no
C5' C4' H4' 108.8 no
C3' C4' H4' 108.8 no
O5' C5' C4' 114.1(2) no
O5' C5' H5'A 108.7 no
C4' C5' H5'A 108.7 no
O5' C5' H5'B 108.7 no
C4' C5' H5'B 108.7 no
H5'A C5' H5'B 107.6 no
C5' O5' H5'1 109.5 no
C1' O4' C4' 109.73(16) yes

loop_
_geom_bond_atom_site_label_1
_geom_bond_atom_site_label_2
_geom_bond_distance
_geom_bond_publ_flag
N1 N2 1.315(4) yes
N1 C6 1.359(4) yes
N2 N3 1.323(3) yes
N3 C4 1.343(3) yes
C4 N9 1.359(3) yes
C4 C5 1.387(3) yes
C5 C6 1.416(3) no
C5 C7 1.420(3) no
C6 N6 1.325(4) yes
N6 H6A 0.8600 no
N6 H6B 0.8600 no
C7 N8 1.325(3) yes
C7 H7 0.9300 no
N8 N9 1.374(3) yes
N9 C1' 1.444(3) yes
C1' O4' 1.419(3) no
C1' C2' 1.522(3) no
C1' H1' 0.9800 no
C2' O2' 1.413(3) no
C2' C3' 1.538(3) no
C2' H2' 0.9800 no
O2' H2'1 0.8200 no
C3' O3' 1.426(3) no
C3' C4' 1.529(3) no
C3' H3' 0.9800 no
O3' H3'1 0.8200 no
C4' O4' 1.448(3) no
C4' C5' 1.515(4) no
C4' H4' 0.9800 no
C5' O5' 1.402(4) no
C5' H5'A 0.9700 no
C5' H5'B 0.9700 no
O5' H5'1 0.8200 no

loop_
_geom_hbond_atom_site_label_D
_geom_hbond_atom_site_label_H
_geom_hbond_atom_site_label_A
_geom_hbond_site_symmetry_A
_geom_hbond_distance_DH
_geom_hbond_distance_HA
_geom_hbond_distance_DA
_geom_hbond_angle_DHA
N6 H6A O5' 4_665 0.86 2.13 2.973(3) 166.3
N6 H6B O3' 1_565 0.86 2.16 2.993(3) 164.1
O2' H2'1 N2 5_565 0.82 1.91 2.727(3) 178.0
O3' H3'1 O2' 5 0.82 1.99 2.756(3) 155.7
O5' H5'1 N8 4 0.82 2.28 3.071(3) 162.1

loop_
_geom_torsion_atom_site_label_1
_geom_torsion_atom_site_label_2
_geom_torsion_atom_site_label_3
_geom_torsion_atom_site_label_4
_geom_torsion
_geom_torsion_publ_flag
C6 N1 N2 N3 3.8(4) yes
N1 N2 N3 C4 -1.7(4) yes
N2 N3 C4 N9 177.0(2) yes
N2 N3 C4 C5 -2.6(4) yes
N3 C4 C5 C6 4.4(4) no
N9 C4 C5 C6 -175.3(2) yes
N3 C4 C5 C7 179.3(2) yes
N9 C4 C5 C7 -0.4(3) yes
N2 N1 C6 N6 179.8(3) yes
N2 N1 C6 C5 -1.6(4) no
C4 C5 C6 N6 176.4(2) yes
C7 C5 C6 N6 4.2(5) no
C4 C5 C6 N1 -2.1(3) no
C7 C5 C6 N1 -174.3(3) no
C4 C5 C7 N8 -0.5(3) no
C6 C5 C7 N8 172.3(3) no
C5 C7 N8 N9 1.1(3) no
N3 C4 N9 N8 -178.5(2) no
C5 C4 N9 N8 1.1(3) yes
N3 C4 N9 C1' -13.9(4) yes
C5 C4 N9 C1' 165.8(2) yes
C7 N8 N9 C4 -1.4(3) no
C7 N8 N9 C1' -166.4(2) no
C4 N9 C1' O4' -83.2(3) yes
N8 N9 C1' O4' 79.6(3) yes
C4 N9 C1' C2' 158.2(2) no
N8 N9 C1' C2' -38.9(3) no
O4' C1' C2' O2' 155.32(18) no
N9 C1' C2' O2' -84.8(2) no
O4' C1' C2' C3' 34.6(2) no
N9 C1' C2' C3' 154.44(19) no
O2' C2' C3' O3' -31.9(3) no
C1' C2' C3' O3' 85.9(2) no
O2' C2' C3' C4' -148.0(2) no
C1' C2' C3' C4' -30.3(2) no
O3' C3' C4' O4' -101.7(2) yes
C2' C3' C4' O4' 16.4(2) no
O3' C3' C4' C5' 138.0(2) no
C2' C3' C4' C5' -104.0(2) yes
O4' C4' C5' O5' -67.5(3) no
C3' C4' C5' O5' 52.0(3) yes
N9 C1' O4' C4' -149.78(19) yes
C2' C1' O4' C4' -25.6(2) yes
C5' C4' O4' C1' 130.1(2) no
C3' C4' O4' C1' 5.5(3) no

loop_
_cod_related_entry_id
_cod_related_entry_database
_cod_related_entry_code
1 ChemSpider 9348294
